data_1533057
loop_
_publ_author_name
'Rimsky, A.'
'Freundlich, W.'
'Thoret, J.'

_publ_section_title
;
 Structure cristalline du fluorure ternaire Al Mn F5
;
_journal_name_full
;
Comptes Rendus Hebdomadaires des Seances de l'Academie des Sciences, Serie C, 
Sciences Chimiques (1966-)
;
_journal_page_first 407
_journal_page_last 409
_journal_volume 270
_journal_year 1970
_chemical_formula_sum 'Al F5 Mn'
_chemical_name_systematic 'Al Mn F5'
_space_group_IT_number 40
_symmetry_space_group_name_Hall 'A 2 -2a'
_symmetry_space_group_name_H-M 'A m a 2'
_cell_angle_alpha 90
_cell_angle_beta 90
_cell_angle_gamma 90
_cell_formula_units_Z 4
_cell_length_a 9.54
_cell_length_b 9.85
_cell_length_c 3.58
_cell_volume 336.409
_citation_journal_id_ASTM CHDCAQ
_cod_data_source_file Rimsky_CHDCAQ_1970_1386.cif
_cod_data_source_block Al1F5Mn1
_cod_original_formula_sum 'Al1 F5 Mn1'
_cod_database_code 1533057

loop_
_symmetry_equiv_pos_as_xyz
x,y,z
-x,-y,z
-x+1/2,y,z
x+1/2,-y,z
x,y+1/2,z+1/2
-x,-y+1/2,z+1/2
-x+1/2,y+1/2,z+1/2
x+1/2,-y+1/2,z+1/2

loop_
_atom_site_label
_atom_site_type_symbol
_atom_site_fract_x
_atom_site_fract_y
_atom_site_fract_z
_atom_site_occupancy
_atom_site_U_iso_or_equiv
Al1 Al+3 0.25 0.204 0.022 1 0.0
F2 F-1 0.115 0.329 0.05 1 0.0
F1 F-1 0.25 0.196 0.482 1 0.0
F3 F-1 0.112 0.062 0 1 0.0
Mn1 Mn+2 0 0 0.499 1 0.0
